data_4036250
loop_
_publ_author_name
'Le Jeune, Karel'
'Chevallier-Michaud, Sabine'
'Gatineau, David'
'Giordano, Laurent'
'Tenaglia, Alphonse'
'Clavier, Herv\'e'

_publ_section_title
;
 Preparation of Vinylcyclopropanes by Sodium Mediated Reductive
 Isomerization of Methylenecyclopropanes.
;
_journal_issue 17
_journal_name_full 'The Journal of organic chemistry'
_journal_page_first 8821
_journal_page_last 8829
_journal_paper_doi 10.1021/acs.joc.5b01205
_journal_volume 80
_journal_year 2015
_chemical_formula_moiety 'C18 H30 N2 O4'
_chemical_formula_sum 'C18 H30 N2 O4'
_chemical_formula_weight 338.44
_space_group_crystal_system monoclinic
_space_group_IT_number 14
_space_group_name_Hall '-P 2ybc'
_space_group_name_H-M_alt 'P 1 21/c 1'
_atom_sites_solution_hydrogens geom
_atom_sites_solution_primary dual
_audit_creation_date 2014-07-11
_audit_creation_method
;
Olex2 1.2
(compiled 2014.06.27 svn.r2953 for OlexSys, GUI svn.r4855)
;
_cell_angle_alpha 90
_cell_angle_beta 91.441(4)
_cell_angle_gamma 90
_cell_formula_units_Z 4
_cell_length_a 8.9865(4)
_cell_length_b 19.5582(8)
_cell_length_c 11.7897(4)
_cell_measurement_temperature 293(2)
_cell_volume 2071.50(14)
_computing_molecular_graphics 'Olex2 (Dolomanov et al., 2009)'
_computing_publication_material 'Olex2 (Dolomanov et al., 2009)'
_computing_structure_refinement 'ShelXL (Sheldrick, 2008)'
_computing_structure_solution 'ShelXD (Sheldrick, 2008)'
_diffrn_ambient_temperature 293(2)
_diffrn_detector 'CCD plate'
_diffrn_detector_area_resol_mean 5.3048
_diffrn_detector_type AtlasS2
_diffrn_measured_fraction_theta_full 0.944
_diffrn_measured_fraction_theta_max 1.000
_diffrn_measurement_details
;
#__ type_ start__ end____ width___ exp.time_
  1 omega  -45.00   33.00   1.0000    1.0000
omega____ theta____ kappa____ phi______ frames
    -      -40.0146   38.0000  150.0000 78

#__ type_ start__ end____ width___ exp.time_
  2 omega   72.00  118.00   1.0000    1.0000
omega____ theta____ kappa____ phi______ frames
    -       40.0146  165.0000   88.0000 46

#__ type_ start__ end____ width___ exp.time_
  3 omega   76.00  119.00   1.0000   10.0000
omega____ theta____ kappa____ phi______ frames
    -      107.6719   77.0000   60.0000 43

#__ type_ start__ end____ width___ exp.time_
  4 omega   92.00  171.00   1.0000   10.0000
omega____ theta____ kappa____ phi______ frames
    -      107.6719   45.0000  120.0000 79

#__ type_ start__ end____ width___ exp.time_
  5 omega   97.00  124.00   1.0000   10.0000
omega____ theta____ kappa____ phi______ frames
    -      107.6719  125.0000  -60.0000 27

#__ type_ start__ end____ width___ exp.time_
  6 omega  150.00  177.00   1.0000   10.0000
omega____ theta____ kappa____ phi______ frames
    -      107.6719  125.0000  -60.0000 27

#__ type_ start__ end____ width___ exp.time_
  7 omega  104.00  178.00   1.0000   10.0000
omega____ theta____ kappa____ phi______ frames
    -      107.6719   30.0000 -150.0000 74

#__ type_ start__ end____ width___ exp.time_
  8 omega   64.00   92.00   1.0000   10.0000
omega____ theta____ kappa____ phi______ frames
    -      107.6719  -45.0000  -30.0000 28

#__ type_ start__ end____ width___ exp.time_
  9 omega   45.00   95.00   1.0000   10.0000
omega____ theta____ kappa____ phi______ frames
    -      107.6719  -45.0000   60.0000 50

#__ type_ start__ end____ width___ exp.time_
 10 omega   65.00   91.00   1.0000   10.0000
omega____ theta____ kappa____ phi______ frames
    -      107.6719  -30.0000  120.0000 26

#__ type_ start__ end____ width___ exp.time_
 11 omega   35.00   82.00   1.0000   10.0000
omega____ theta____ kappa____ phi______ frames
    -      107.6719  -45.0000  120.0000 47

#__ type_ start__ end____ width___ exp.time_
 12 omega   47.00  106.00   1.0000   10.0000
omega____ theta____ kappa____ phi______ frames
    -      107.6719  -94.0000    0.0000 59

#__ type_ start__ end____ width___ exp.time_
 13 omega   33.00   83.00   1.0000   10.0000
omega____ theta____ kappa____ phi______ frames
    -      107.6719  -30.0000  -60.0000 50

#__ type_ start__ end____ width___ exp.time_
 14 omega   54.00  108.00   1.0000   10.0000
omega____ theta____ kappa____ phi______ frames
    -      107.6719  -94.0000 -150.0000 54

#__ type_ start__ end____ width___ exp.time_
 15 omega   40.00   89.00   1.0000   10.0000
omega____ theta____ kappa____ phi______ frames
    -      107.6719  -45.0000 -150.0000 49

#__ type_ start__ end____ width___ exp.time_
 16 omega   31.00   59.00   1.0000   10.0000
omega____ theta____ kappa____ phi______ frames
    -      107.6719  -30.0000 -180.0000 28

#__ type_ start__ end____ width___ exp.time_
 17 omega   33.00  104.00   1.0000   10.0000
omega____ theta____ kappa____ phi______ frames
    -      107.6719 -125.0000    0.0000 71

#__ type_ start__ end____ width___ exp.time_
 18 omega   23.00   80.00   1.0000    1.0000
omega____ theta____ kappa____ phi______ frames
    -       40.0146 -125.0000   90.0000 57

#__ type_ start__ end____ width___ exp.time_
 19 omega   24.00  108.00   1.0000   10.0000
omega____ theta____ kappa____ phi______ frames
    -      107.6719  -94.0000   90.0000 84

#__ type_ start__ end____ width___ exp.time_
 20 omega  -95.00  -12.00   1.0000    1.0000
omega____ theta____ kappa____ phi______ frames
    -      -40.0146  125.0000 -180.0000 83

#__ type_ start__ end____ width___ exp.time_
 21 omega -108.00   47.00   1.0000    1.0000
omega____ theta____ kappa____ phi______ frames
    -      -40.0146    0.0000   60.0000 155
;
_diffrn_measurement_device 'four-circle diffractometer'
_diffrn_measurement_device_type 'SuperNova, Dual, Cu at zero, AtlasS2'
_diffrn_measurement_method '\w scans'
_diffrn_orient_matrix_UB_11 0.0040401000
_diffrn_orient_matrix_UB_12 -0.0166996000
_diffrn_orient_matrix_UB_13 -0.1273874000
_diffrn_orient_matrix_UB_21 0.0254062000
_diffrn_orient_matrix_UB_22 -0.0759947000
_diffrn_orient_matrix_UB_23 0.0286222000
_diffrn_orient_matrix_UB_31 -0.1698872000
_diffrn_orient_matrix_UB_32 -0.0118180000
_diffrn_orient_matrix_UB_33 -0.0020329000
_diffrn_radiation_monochromator mirror
_diffrn_radiation_probe x-ray
_diffrn_radiation_type CuK\a
_diffrn_radiation_wavelength 1.54184
_diffrn_reflns_av_R_equivalents 0.1799
_diffrn_reflns_av_unetI/netI 0.0206
_diffrn_reflns_Laue_measured_fraction_full 0.944
_diffrn_reflns_Laue_measured_fraction_max 1.000
_diffrn_reflns_limit_h_max 7
_diffrn_reflns_limit_h_min -11
_diffrn_reflns_limit_k_max 24
_diffrn_reflns_limit_k_min -23
_diffrn_reflns_limit_l_max 14
_diffrn_reflns_limit_l_min -14
_diffrn_reflns_number 14631
_diffrn_reflns_point_group_measured_fraction_full 0.944
_diffrn_reflns_point_group_measured_fraction_max 1.000
_diffrn_reflns_theta_full 67.684
_diffrn_reflns_theta_max 65.083
_diffrn_reflns_theta_min 4.380
_diffrn_source 'sealed X-ray tube'
_diffrn_source_type 'SuperNova (Cu) X-ray Source'
_exptl_absorpt_coefficient_mu 0.618
_exptl_absorpt_correction_T_max 1.00000
_exptl_absorpt_correction_T_min 0.36019
_exptl_absorpt_correction_type multi-scan
_exptl_absorpt_process_details
;
CrysAlisPro, Agilent Technologies,
Version 1.171.37.31 (release 14-01-2014 CrysAlis171 .NET)
(compiled Jan 14 2014,18:38:05)
Empirical absorption correction using spherical harmonics,
 implemented in SCALE3 ABSPACK scaling algorithm.
;
_exptl_crystal_colour colorless
_exptl_crystal_density_diffrn 1.085
_exptl_crystal_description
;
;
_exptl_crystal_F_000 736
_exptl_crystal_size_max .2
_exptl_crystal_size_mid .18
_exptl_crystal_size_min .14
_refine_diff_density_max 0.373
_refine_diff_density_min -0.387
_refine_diff_density_rms 0.081
_refine_ls_extinction_method none
_refine_ls_goodness_of_fit_ref 1.147
_refine_ls_hydrogen_treatment constr
_refine_ls_matrix_type full
_refine_ls_number_parameters 223
_refine_ls_number_reflns 3892
_refine_ls_number_restraints 0
_refine_ls_restrained_S_all 1.147
_refine_ls_R_factor_all 0.0938
_refine_ls_R_factor_gt 0.0885
_refine_ls_shift/su_max 0.001
_refine_ls_shift/su_mean 0.000
_refine_ls_structure_factor_coef Fsqd
_refine_ls_weighting_details 'w=1/[\s^2^(Fo^2^)+(0.2000P)^2^] where P=(Fo^2^+2Fc^2^)/3'
_refine_ls_weighting_scheme calc
_refine_ls_wR_factor_gt 0.2391
_refine_ls_wR_factor_ref 0.2509
_reflns_Friedel_coverage 0.000
_reflns_number_gt 3411
_reflns_number_total 3892
_reflns_threshold_expression 'I > 2\s(I)'
_cod_data_source_file jo5b01205_si_002.cif
_cod_data_source_block klj72014
_cod_database_code 4036250
_shelxl_version_number 2013-4
_shelx_space_group_comment
;
The symmetry employed for this shelxl refinement is uniquely defined
by the following loop, which should always be used as a source of
symmetry information in preference to the above space-group names.
They are only intended as comments.
;
_cell_oxdiff_twin_number 3
_cell_oxdiff_volume 2071(3)
_diffrn_oxdiff_twin_integration_method simultaneous
_olex2_refinement_description
;
1. Fixed Uiso
 At 1.2 times of:
  All C(H) groups, All C(H,H) groups, All N(H) groups
 At 1.5 times of:
  All C(H,H,H) groups
2.a Ternary CH refined with riding coordinates:
 C1(H1A), C2(H2A), C3(H3), C5(H5), C6(H6)
2.b Secondary CH2 refined with riding coordinates:
 C4(H4A,H4B)
2.c Aromatic/amide H refined with riding coordinates:
 N1(H1), N2(H2), C7(H7)
2.d X=CH2 refined with riding coordinates:
 C8(H8A,H8B)
2.e Idealised Me refined as rotating group:
 C11(H11A,H11B,H11C), C12(H12A,H12B,H12C), C13(H13A,H13B,H13C), C16(H16A,H16B,
 H16C), C17(H17A,H17B,H17C), C18(H18A,H18B,H18C)
;
_olex2_submission_special_instructions 'No special instructions were received'

loop_
_space_group_symop_operation_xyz
'x, y, z'
'-x, y+1/2, -z+1/2'
'-x, -y, -z'
'x, -y-1/2, z-1/2'

loop_
_atom_site_label
_atom_site_type_symbol
_atom_site_fract_x
_atom_site_fract_y
_atom_site_fract_z
_atom_site_U_iso_or_equiv
_atom_site_adp_type
_atom_site_occupancy
_atom_site_site_symmetry_order
_atom_site_calc_flag
_atom_site_refinement_flags_posn
O1 O 0.1436(3) 0.41631(17) -0.3976(2) 0.0863(8) Uani 1 1 d .
O2 O 0.1213(3) 0.35778(12) -0.2317(2) 0.0691(6) Uani 1 1 d .
O3 O 0.1193(3) 0.57166(12) 0.03098(18) 0.0665(6) Uani 1 1 d .
O4 O 0.1014(3) 0.65421(13) -0.1041(2) 0.0729(7) Uani 1 1 d .
N1 N -0.0481(3) 0.43366(12) -0.2804(2) 0.0595(6) Uani 1 1 d .
H1 H -0.0929 0.4188 -0.2217 0.071 Uiso 1 1 calc R
N2 N -0.0588(4) 0.56794(13) -0.1073(2) 0.0652(7) Uani 1 1 d .
H2 H -0.1020 0.5345 -0.0741 0.078 Uiso 1 1 calc R
C1 C -0.3474(4) 0.56524(16) -0.3494(3) 0.0628(8) Uani 1 1 d .
H1A H -0.2949 0.5926 -0.4054 0.075 Uiso 1 1 calc R
C2 C -0.2700(3) 0.50073(15) -0.3098(3) 0.0582(7) Uani 1 1 d .
H2A H -0.3303 0.4604 -0.2926 0.070 Uiso 1 1 calc R
C3 C -0.1124(3) 0.49071(15) -0.3449(2) 0.0557(7) Uani 1 1 d .
H3 H -0.1096 0.4811 -0.4264 0.067 Uiso 1 1 calc R
C4 C -0.0369(4) 0.55976(16) -0.3185(3) 0.0622(8) Uani 1 1 d .
H4A H 0.0676 0.5532 -0.2988 0.075 Uiso 1 1 calc R
H4B H -0.0447 0.5900 -0.3836 0.075 Uiso 1 1 calc R
C5 C -0.1199(4) 0.58975(15) -0.2179(3) 0.0605(7) Uani 1 1 d .
H5 H -0.1215 0.6398 -0.2226 0.073 Uiso 1 1 calc R
C6 C -0.2758(4) 0.56169(15) -0.2320(3) 0.0614(7) Uani 1 1 d .
H6 H -0.3396 0.5599 -0.1658 0.074 Uiso 1 1 calc R
C7 C -0.5115(4) 0.5654(2) -0.3597(4) 0.0781(10) Uani 1 1 d .
H7 H -0.5646 0.5399 -0.3079 0.094 Uiso 1 1 calc R
C8 C -0.5861(5) 0.5994(3) -0.4375(5) 0.1008(14) Uani 1 1 d .
H8A H -0.5359 0.6254 -0.4904 0.121 Uiso 1 1 calc R
H8B H -0.6896 0.5977 -0.4400 0.121 Uiso 1 1 calc R
C9 C 0.0795(4) 0.40409(16) -0.3107(3) 0.0600(7) Uani 1 1 d .
C10 C 0.2660(4) 0.32409(18) -0.2373(3) 0.0729(9) Uani 1 1 d .
C11 C 0.2708(7) 0.2802(3) -0.3442(5) 0.1023(15) Uani 1 1 d .
H11A H 0.1793 0.2552 -0.3529 0.153 Uiso 1 1 calc GR
H11B H 0.3526 0.2487 -0.3378 0.153 Uiso 1 1 calc GR
H11C H 0.2835 0.3090 -0.4091 0.153 Uiso 1 1 calc GR
C12 C 0.2667(6) 0.2789(2) -0.1312(5) 0.0998(14) Uani 1 1 d .
H12A H 0.2558 0.3070 -0.0652 0.150 Uiso 1 1 calc GR
H12B H 0.3592 0.2544 -0.1253 0.150 Uiso 1 1 calc GR
H12C H 0.1857 0.2470 -0.1366 0.150 Uiso 1 1 calc GR
C13 C 0.3908(5) 0.3752(3) -0.2331(6) 0.1102(17) Uani 1 1 d .
H13A H 0.3829 0.4047 -0.2982 0.165 Uiso 1 1 calc GR
H13B H 0.4845 0.3516 -0.2333 0.165 Uiso 1 1 calc GR
H13C H 0.3848 0.4021 -0.1652 0.165 Uiso 1 1 calc GR
C14 C 0.0590(4) 0.59617(14) -0.0545(2) 0.0560(6) Uani 1 1 d .
C15 C 0.2244(5) 0.6955(2) -0.0598(3) 0.0789(11) Uani 1 1 d .
C16 C 0.3687(7) 0.6521(5) -0.0645(8) 0.144(3) Uani 1 1 d .
H16A H 0.3611 0.6138 -0.0141 0.216 Uiso 1 1 calc GR
H16B H 0.4525 0.6797 -0.0417 0.216 Uiso 1 1 calc GR
H16C H 0.3816 0.6360 -0.1405 0.216 Uiso 1 1 calc GR
C17 C 0.1986(11) 0.7188(4) 0.0571(5) 0.149(3) Uani 1 1 d .
H17A H 0.1074 0.7443 0.0587 0.223 Uiso 1 1 calc GR
H17B H 0.2797 0.7474 0.0823 0.223 Uiso 1 1 calc GR
H17C H 0.1920 0.6799 0.1063 0.223 Uiso 1 1 calc GR
C18 C 0.2321(8) 0.7536(3) -0.1429(5) 0.128(2) Uani 1 1 d .
H18A H 0.2381 0.7357 -0.2185 0.193 Uiso 1 1 calc GR
H18B H 0.3186 0.7809 -0.1258 0.193 Uiso 1 1 calc GR
H18C H 0.1444 0.7814 -0.1376 0.193 Uiso 1 1 calc GR

loop_
_atom_site_aniso_label
_atom_site_aniso_U_11
_atom_site_aniso_U_22
_atom_site_aniso_U_33
_atom_site_aniso_U_23
_atom_site_aniso_U_13
_atom_site_aniso_U_12
O1 0.0907(17) 0.1135(19) 0.0558(14) 0.0218(13) 0.0246(13) 0.0311(15)
O2 0.0777(13) 0.0726(13) 0.0575(12) 0.0149(10) 0.0117(10) 0.0194(10)
O3 0.0838(14) 0.0726(13) 0.0426(11) 0.0084(9) -0.0068(11) -0.0110(10)
O4 0.0924(16) 0.0689(12) 0.0562(13) 0.0117(9) -0.0200(12) -0.0207(11)
N1 0.0694(14) 0.0643(14) 0.0453(13) 0.0065(10) 0.0087(11) 0.0073(11)
N2 0.0866(17) 0.0564(13) 0.0518(14) 0.0056(10) -0.0138(13) -0.0120(12)
C1 0.0627(16) 0.0670(17) 0.0584(18) 0.0021(13) -0.0065(13) 0.0013(12)
C2 0.0607(15) 0.0569(15) 0.0568(16) 0.0020(11) -0.0026(12) -0.0051(11)
C3 0.0618(15) 0.0630(15) 0.0423(13) 0.0047(11) 0.0004(11) 0.0034(12)
C4 0.0642(15) 0.0712(17) 0.0508(16) 0.0181(13) -0.0060(13) -0.0087(13)
C5 0.0740(17) 0.0524(14) 0.0544(17) 0.0055(11) -0.0128(14) -0.0019(13)
C6 0.0686(17) 0.0647(17) 0.0507(16) -0.0002(12) -0.0007(13) 0.0076(13)
C7 0.0690(19) 0.081(2) 0.084(3) 0.0015(18) -0.0017(17) 0.0077(16)
C8 0.073(2) 0.123(4) 0.105(3) 0.006(3) -0.019(2) 0.018(2)
C9 0.0687(16) 0.0646(16) 0.0469(14) 0.0066(11) 0.0045(12) 0.0080(13)
C10 0.074(2) 0.0659(17) 0.079(2) 0.0125(16) 0.0017(16) 0.0118(14)
C11 0.122(4) 0.083(3) 0.103(3) -0.007(2) 0.029(3) 0.025(3)
C12 0.107(3) 0.090(3) 0.102(3) 0.034(3) -0.002(3) 0.024(2)
C13 0.088(3) 0.107(3) 0.135(5) 0.031(3) -0.020(3) -0.015(2)
C14 0.0719(16) 0.0563(14) 0.0398(13) 0.0020(10) -0.0022(12) -0.0048(13)
C15 0.091(2) 0.095(2) 0.0495(17) 0.0073(16) -0.0064(16) -0.039(2)
C16 0.089(3) 0.181(6) 0.163(7) 0.034(6) 0.003(4) -0.024(4)
C17 0.233(8) 0.139(5) 0.077(3) -0.036(3) 0.043(4) -0.107(5)
C18 0.162(5) 0.123(4) 0.099(4) 0.046(3) -0.041(3) -0.078(4)

loop_
_atom_type_symbol
_atom_type_description
_atom_type_scat_dispersion_real
_atom_type_scat_dispersion_imag
_atom_type_scat_source
C C 0.0181 0.0091 'International Tables Vol C Tables 4.2.6.8 and 6.1.1.4'
H H 0.0000 0.0000 'International Tables Vol C Tables 4.2.6.8 and 6.1.1.4'
N N 0.0311 0.0180 'International Tables Vol C Tables 4.2.6.8 and 6.1.1.4'
O O 0.0492 0.0322 'International Tables Vol C Tables 4.2.6.8 and 6.1.1.4'

loop_
_geom_angle_atom_site_label_1
_geom_angle_atom_site_label_2
_geom_angle_atom_site_label_3
_geom_angle
C9 O2 C10 120.3(3)
C14 O4 C15 122.5(3)
C3 N1 H1 119.3
C9 N1 H1 119.3
C9 N1 C3 121.3(3)
C5 N2 H2 117.6
C14 N2 H2 117.6
C14 N2 C5 124.8(3)
C2 C1 H1A 116.1
C2 C1 C6 59.8(2)
C6 C1 H1A 116.1
C7 C1 H1A 116.1
C7 C1 C2 118.6(3)
C7 C1 C6 118.4(3)
C1 C2 H2A 118.9
C3 C2 C1 117.1(3)
C3 C2 H2A 118.9
C3 C2 C6 108.6(3)
C6 C2 C1 60.3(2)
C6 C2 H2A 118.9
N1 C3 C2 108.7(2)
N1 C3 H3 110.1
N1 C3 C4 113.4(2)
C2 C3 H3 110.1
C2 C3 C4 104.1(2)
C4 C3 H3 110.1
C3 C4 H4A 110.6
C3 C4 H4B 110.6
H4A C4 H4B 108.7
C5 C4 C3 105.7(2)
C5 C4 H4A 110.6
C5 C4 H4B 110.6
N2 C5 C4 113.4(3)
N2 C5 H5 110.2
N2 C5 C6 108.5(3)
C4 C5 H5 110.2
C6 C5 C4 104.1(2)
C6 C5 H5 110.2
C1 C6 H6 119.1
C2 C6 C1 60.0(2)
C2 C6 C5 108.0(3)
C2 C6 H6 119.1
C5 C6 C1 117.1(3)
C5 C6 H6 119.1
C1 C7 H7 118.2
C8 C7 C1 123.6(4)
C8 C7 H7 118.2
C7 C8 H8A 120.0
C7 C8 H8B 120.0
H8A C8 H8B 120.0
O1 C9 O2 126.0(3)
O1 C9 N1 124.7(3)
N1 C9 O2 109.3(3)
O2 C10 C11 109.6(4)
O2 C10 C12 102.1(3)
O2 C10 C13 111.3(3)
C11 C10 C12 110.5(4)
C13 C10 C11 111.4(4)
C13 C10 C12 111.7(4)
C10 C11 H11A 109.5
C10 C11 H11B 109.5
C10 C11 H11C 109.5
H11A C11 H11B 109.5
H11A C11 H11C 109.5
H11B C11 H11C 109.5
C10 C12 H12A 109.5
C10 C12 H12B 109.5
C10 C12 H12C 109.5
H12A C12 H12B 109.5
H12A C12 H12C 109.5
H12B C12 H12C 109.5
C10 C13 H13A 109.5
C10 C13 H13B 109.5
C10 C13 H13C 109.5
H13A C13 H13B 109.5
H13A C13 H13C 109.5
H13B C13 H13C 109.5
O3 C14 O4 124.4(3)
O3 C14 N2 123.3(3)
N2 C14 O4 112.3(3)
O4 C15 C16 108.1(4)
O4 C15 C17 111.8(4)
O4 C15 C18 103.5(3)
C17 C15 C16 110.7(6)
C17 C15 C18 112.7(5)
C18 C15 C16 109.8(5)
C15 C16 H16A 109.5
C15 C16 H16B 109.5
C15 C16 H16C 109.5
H16A C16 H16B 109.5
H16A C16 H16C 109.5
H16B C16 H16C 109.5
C15 C17 H17A 109.5
C15 C17 H17B 109.5
C15 C17 H17C 109.5
H17A C17 H17B 109.5
H17A C17 H17C 109.5
H17B C17 H17C 109.5
C15 C18 H18A 109.5
C15 C18 H18B 109.5
C15 C18 H18C 109.5
H18A C18 H18B 109.5
H18A C18 H18C 109.5
H18B C18 H18C 109.5

loop_
_geom_bond_atom_site_label_1
_geom_bond_atom_site_label_2
_geom_bond_distance
O1 C9 1.211(4)
O2 C9 1.347(4)
O2 C10 1.461(4)
O3 C14 1.230(4)
O4 C14 1.337(4)
O4 C15 1.456(4)
N1 H1 0.8600
N1 C3 1.462(4)
N1 C9 1.340(4)
N2 H2 0.8600
N2 C5 1.465(4)
N2 C14 1.334(4)
C1 H1A 0.9800
C1 C2 1.509(4)
C1 C6 1.514(5)
C1 C7 1.477(5)
C2 H2A 0.9800
C2 C3 1.498(4)
C2 C6 1.506(4)
C3 H3 0.9800
C3 C4 1.540(4)
C4 H4A 0.9700
C4 H4B 0.9700
C4 C5 1.534(5)
C5 H5 0.9800
C5 C6 1.510(4)
C6 H6 0.9800
C7 H7 0.9300
C7 C8 1.304(7)
C8 H8A 0.9300
C8 H8B 0.9300
C10 C11 1.527(7)
C10 C12 1.531(6)
C10 C13 1.503(6)
C11 H11A 0.9600
C11 H11B 0.9600
C11 H11C 0.9600
C12 H12A 0.9600
C12 H12B 0.9600
C12 H12C 0.9600
C13 H13A 0.9600
C13 H13B 0.9600
C13 H13C 0.9600
C15 C16 1.552(9)
C15 C17 1.476(6)
C15 C18 1.503(6)
C16 H16A 0.9600
C16 H16B 0.9600
C16 H16C 0.9600
C17 H17A 0.9600
C17 H17B 0.9600
C17 H17C 0.9600
C18 H18A 0.9600
C18 H18B 0.9600
C18 H18C 0.9600

loop_
_cell_oxdiff_twin_id
_cell_oxdiff_twin_matrix_11
_cell_oxdiff_twin_matrix_12
_cell_oxdiff_twin_matrix_13
_cell_oxdiff_twin_matrix_21
_cell_oxdiff_twin_matrix_22
_cell_oxdiff_twin_matrix_23
_cell_oxdiff_twin_matrix_31
_cell_oxdiff_twin_matrix_32
_cell_oxdiff_twin_matrix_33
1 1.0000 0.0000 0.0000 0.0000 1.0000 0.0000 0.0000 0.0000 1.0000
2 -0.9999 -0.0003 -0.0007 0.0017 -1.0006 -0.0063 0.0650 -0.0025 1.0003
3 -0.9979 0.0000 -0.0018 -0.0168 1.0064 0.0038 0.0041 0.0105 -1.0035

loop_
_diffrn_oxdiff_twin_id
_diffrn_oxdiff_twin_ratio
_diffrn_oxdiff_twin_reflns_isolated
_diffrn_oxdiff_twin_reflns_overlapped
1 0.3820 57 14134
2 0.1225 378 13911
3 0.4955 56 14139
